data_1502883
loop_
_publ_author_name
'Wang, Xu-Fan'
'Chen, Jia-Rong'
'Cao, Yi-Ju'
'Cheng, Hong-Gang'
'Xiao, Wen-Jing'

_publ_section_title
;
 An enantioselective approach to highly substituted tetrahydrocarbazoles
 through hydrogen bonding-catalyzed cascade reactions.
;
_journal_issue 5
_journal_name_full 'Organic letters'
_journal_page_first 1140
_journal_page_last 1143
_journal_paper_doi 10.1021/ol1001818
_journal_volume 12
_journal_year 2010
_chemical_absolute_configuration rm
_chemical_formula_sum 'C20 H19 Cl N2 O2'
_chemical_formula_weight 354.82
_chemical_name_systematic
; 
 ? 
;
_space_group_IT_number 5
_symmetry_cell_setting monoclinic
_symmetry_space_group_name_Hall 'C 2y'
_symmetry_space_group_name_H-M 'C 1 2 1'
_atom_sites_solution_hydrogens geom
_atom_sites_solution_primary direct
_atom_sites_solution_secondary difmap
_audit_creation_method SHELXL-97
_cell_angle_alpha 90.00
_cell_angle_beta 109.586(2)
_cell_angle_gamma 90.00
_cell_formula_units_Z 4
_cell_length_a 17.1435(6)
_cell_length_b 10.1913(5)
_cell_length_c 10.6419(4)
_cell_measurement_reflns_used 2136
_cell_measurement_temperature 298(2)
_cell_measurement_theta_max 25.19
_cell_measurement_theta_min 2.36
_cell_volume 1751.71(13)
_computing_cell_refinement 'Bruker SMART'
_computing_data_collection 'Bruker SMART'
_computing_data_reduction 'Bruker SAINT'
_computing_molecular_graphics 'Bruker SHELXTL'
_computing_publication_material 'Bruker SHELXTL'
_computing_structure_refinement 'SHELXL-97 (Sheldrick, 1997)'
_computing_structure_solution 'SHELXS-97 (Sheldrick, 1990)'
_diffrn_ambient_temperature 298(2)
_diffrn_measured_fraction_theta_full 0.998
_diffrn_measured_fraction_theta_max 0.998
_diffrn_measurement_device_type 'CCD area detector'
_diffrn_measurement_method 'phi and omega scans'
_diffrn_radiation_monochromator graphite
_diffrn_radiation_source 'fine-focus sealed tube'
_diffrn_radiation_type MoK\a
_diffrn_radiation_wavelength 0.71073
_diffrn_reflns_av_R_equivalents 0.0609
_diffrn_reflns_av_sigmaI/netI 0.0762
_diffrn_reflns_limit_h_max 21
_diffrn_reflns_limit_h_min -21
_diffrn_reflns_limit_k_max 13
_diffrn_reflns_limit_k_min -12
_diffrn_reflns_limit_l_max 12
_diffrn_reflns_limit_l_min -13
_diffrn_reflns_number 6034
_diffrn_reflns_theta_full 27.00
_diffrn_reflns_theta_max 27.00
_diffrn_reflns_theta_min 2.03
_exptl_absorpt_coefficient_mu 0.234
_exptl_absorpt_correction_T_max 0.9770
_exptl_absorpt_correction_T_min 0.9547
_exptl_absorpt_correction_type none
_exptl_crystal_colour yellow
_exptl_crystal_density_diffrn 1.345
_exptl_crystal_density_method 'not measured'
_exptl_crystal_description block
_exptl_crystal_F_000 744
_exptl_crystal_size_max 0.20
_exptl_crystal_size_mid 0.10
_exptl_crystal_size_min 0.10
_refine_diff_density_max 0.365
_refine_diff_density_min -0.200
_refine_diff_density_rms 0.056
_refine_ls_abs_structure_details 'Flack H D (1983), Acta Cryst. A39, 876-881'
_refine_ls_abs_structure_Flack 0.02(9)
_refine_ls_extinction_method none
_refine_ls_goodness_of_fit_ref 1.040
_refine_ls_matrix_type full
_refine_ls_number_parameters 228
_refine_ls_number_reflns 3733
_refine_ls_number_restraints 1
_refine_ls_restrained_S_all 1.040
_refine_ls_R_factor_all 0.0760
_refine_ls_R_factor_gt 0.0560
_refine_ls_shift/su_max 0.004
_refine_ls_shift/su_mean 0.000
_refine_ls_structure_factor_coef Fsqd
_refine_ls_weighting_details 'calc w=1/[\s^2^(Fo^2^)+(0.0736P)^2^+0.0000P] where P=(Fo^2^+2Fc^2^)/3'
_refine_ls_weighting_scheme calc
_refine_ls_wR_factor_gt 0.1239
_refine_ls_wR_factor_ref 0.1490
_reflns_number_gt 2912
_reflns_number_total 3733
_reflns_threshold_expression >2sigma(I)
_cod_data_source_file ol1001818_si_001.cif
_cod_data_source_block 081209am
_cod_depositor_comments
;
The following automatic conversions were performed:

'_symmetry_cell_setting' value 'Monoclinic' changed to 'monoclinic'
according to /home/saulius/struct/CIF-dictionaries/cif_core.dic
dictionary named 'cif_core.dic' version 2.4.2 from 2011-04-26.

Automatic conversion script
Id: cif_fix_values 1715 2011-07-08 13:25:40Z adriana 
;
_cod_original_cell_volume 1751.71(12)
_cod_original_sg_symbol_H-M C2
_cod_database_code 1502883

loop_
_symmetry_equiv_pos_as_xyz
'x, y, z'
'-x, y, -z'
'x+1/2, y+1/2, z'
'-x+1/2, y+1/2, -z'

loop_
_atom_site_label
_atom_site_type_symbol
_atom_site_fract_x
_atom_site_fract_y
_atom_site_fract_z
_atom_site_U_iso_or_equiv
_atom_site_adp_type
_atom_site_occupancy
_atom_site_symmetry_multiplicity
_atom_site_calc_flag
_atom_site_refinement_flags
C1 C 0.8634(2) 0.1689(3) 0.4226(3) 0.0432(8) Uani 1 1 d .
C2 C 0.9127(2) 0.1083(4) 0.3645(3) 0.0474(8) Uani 1 1 d .
H2 H 0.9362 0.0275 0.3967 0.057 Uiso 1 1 calc R
C3 C 0.9286(2) 0.1653(3) 0.2576(3) 0.0407(7) Uani 1 1 d .
H3 H 0.9622 0.1225 0.2178 0.049 Uiso 1 1 calc R
C4 C 0.89440(18) 0.2861(3) 0.2097(3) 0.0341(7) Uani 1 1 d .
C5 C 0.8428(2) 0.3468(3) 0.2695(3) 0.0428(8) Uani 1 1 d .
H5 H 0.8187 0.4272 0.2375 0.051 Uiso 1 1 calc R
C6 C 0.8274(2) 0.2883(4) 0.3755(4) 0.0488(9) Uani 1 1 d .
H6 H 0.7929 0.3290 0.4150 0.059 Uiso 1 1 calc R
C7 C 0.91208(19) 0.3500(3) 0.0935(3) 0.0385(7) Uani 1 1 d .
H7 H 0.9604 0.3071 0.0820 0.046 Uiso 1 1 calc R
C8 C 0.83767(19) 0.3310(3) -0.0346(3) 0.0395(7) Uani 1 1 d .
H8 H 0.7869 0.3506 -0.0153 0.047 Uiso 1 1 calc R
C9 C 0.8394(2) 0.4162(3) -0.1537(3) 0.0407(7) Uani 1 1 d .
H9 H 0.8920 0.4006 -0.1686 0.049 Uiso 1 1 calc R
C10 C 0.8359(2) 0.5609(3) -0.1174(4) 0.0466(8) Uani 1 1 d .
H10A H 0.8503 0.6154 -0.1810 0.056 Uiso 1 1 calc R
H10B H 0.7800 0.5831 -0.1219 0.056 Uiso 1 1 calc R
C11 C 0.89417(19) 0.5874(3) 0.0195(3) 0.0414(7) Uani 1 1 d .
C12 C 0.92948(19) 0.4952(3) 0.1128(3) 0.0366(7) Uani 1 1 d .
C13 C 0.7698(3) 0.3841(5) -0.2809(4) 0.0631(11) Uani 1 1 d .
H13A H 0.7729 0.2933 -0.3027 0.095 Uiso 1 1 calc R
H13B H 0.7745 0.4378 -0.3521 0.095 Uiso 1 1 calc R
H13C H 0.7176 0.4007 -0.2689 0.095 Uiso 1 1 calc R
C14 C 0.9838(2) 0.5619(3) 0.2275(3) 0.0397(8) Uani 1 1 d .
C15 C 0.9773(2) 0.6962(3) 0.1949(4) 0.0445(8) Uani 1 1 d .
C16 C 0.8928(2) 0.8351(4) 0.0024(5) 0.0595(10) Uani 1 1 d .
H16A H 0.8708 0.8871 0.0579 0.089 Uiso 1 1 calc R
H16B H 0.8502 0.8188 -0.0815 0.089 Uiso 1 1 calc R
H16C H 0.9377 0.8813 -0.0126 0.089 Uiso 1 1 calc R
C17 C 1.0240(2) 0.7913(4) 0.2832(5) 0.0602(10) Uani 1 1 d .
H17 H 1.0193 0.8799 0.2610 0.072 Uiso 1 1 calc R
C18 C 1.0775(3) 0.7480(4) 0.4046(5) 0.0648(12) Uani 1 1 d .
H18 H 1.1094 0.8088 0.4654 0.078 Uiso 1 1 calc R
C19 C 1.0846(2) 0.6149(4) 0.4382(4) 0.0584(10) Uani 1 1 d .
H19 H 1.1213 0.5888 0.5206 0.070 Uiso 1 1 calc R
C20 C 1.0384(2) 0.5222(4) 0.3517(4) 0.0480(9) Uani 1 1 d .
H20 H 1.0432 0.4340 0.3753 0.058 Uiso 1 1 calc R
Cl1 Cl 0.84737(7) 0.09935(10) 0.56169(9) 0.0636(3) Uani 1 1 d .
N1 N 0.8356(2) 0.1892(3) -0.0756(3) 0.0488(7) Uani 1 1 d .
N2 N 0.92279(19) 0.7110(3) 0.0681(3) 0.0468(7) Uani 1 1 d .
O1 O 0.7747(2) 0.1254(3) -0.0823(4) 0.0918(11) Uani 1 1 d .
O2 O 0.89494(19) 0.1449(3) -0.0997(3) 0.0679(8) Uani 1 1 d .

loop_
_atom_site_aniso_label
_atom_site_aniso_U_11
_atom_site_aniso_U_22
_atom_site_aniso_U_33
_atom_site_aniso_U_23
_atom_site_aniso_U_13
_atom_site_aniso_U_12
C1 0.0526(19) 0.0397(18) 0.0342(17) -0.0004(14) 0.0105(16) -0.0034(15)
C2 0.0533(19) 0.0367(17) 0.0487(19) 0.0072(18) 0.0125(16) 0.0089(17)
C3 0.0466(18) 0.0337(16) 0.0435(19) -0.0026(15) 0.0174(15) 0.0050(14)
C4 0.0313(14) 0.0311(16) 0.0367(17) -0.0036(13) 0.0071(13) -0.0014(12)
C5 0.0531(19) 0.0285(16) 0.048(2) 0.0035(15) 0.0182(17) 0.0066(15)
C6 0.053(2) 0.052(2) 0.045(2) -0.0041(17) 0.0224(17) 0.0051(17)
C7 0.0374(16) 0.0381(18) 0.0427(19) 0.0020(15) 0.0172(15) 0.0034(14)
C8 0.0364(16) 0.0411(18) 0.0438(19) -0.0020(15) 0.0172(15) 0.0012(14)
C9 0.0459(18) 0.0334(16) 0.0457(19) 0.0019(15) 0.0192(16) 0.0069(14)
C10 0.0453(19) 0.045(2) 0.048(2) 0.0095(15) 0.0137(16) 0.0106(15)
C11 0.0375(16) 0.0401(18) 0.0506(18) 0.0016(17) 0.0202(14) 0.0010(15)
C12 0.0352(16) 0.0312(16) 0.044(2) 0.0008(14) 0.0144(14) 0.0029(13)
C13 0.069(2) 0.064(3) 0.050(2) 0.0000(19) 0.011(2) 0.016(2)
C14 0.0410(17) 0.0365(18) 0.046(2) -0.0017(14) 0.0200(15) 0.0001(13)
C15 0.0477(19) 0.0350(17) 0.057(2) -0.0054(17) 0.0259(18) -0.0060(15)
C16 0.062(2) 0.0363(19) 0.083(3) 0.012(2) 0.027(2) 0.0107(17)
C17 0.072(3) 0.0346(19) 0.081(3) -0.010(2) 0.035(2) -0.0066(18)
C18 0.072(3) 0.058(3) 0.063(3) -0.019(2) 0.020(2) -0.020(2)
C19 0.063(2) 0.057(3) 0.049(2) -0.007(2) 0.0100(18) -0.005(2)
C20 0.052(2) 0.041(2) 0.050(2) -0.0014(17) 0.0161(17) -0.0050(15)
Cl1 0.0938(7) 0.0558(5) 0.0474(5) 0.0095(5) 0.0317(5) 0.0009(6)
N1 0.063(2) 0.0407(16) 0.0425(17) -0.0027(14) 0.0170(15) -0.0127(15)
N2 0.0509(17) 0.0341(15) 0.057(2) 0.0056(14) 0.0205(16) 0.0069(13)
O1 0.093(2) 0.079(3) 0.109(3) -0.026(2) 0.0409(19) -0.049(2)
O2 0.0819(19) 0.0537(17) 0.0716(19) -0.0092(14) 0.0304(16) 0.0086(14)

loop_
_atom_type_symbol
_atom_type_description
_atom_type_scat_dispersion_real
_atom_type_scat_dispersion_imag
_atom_type_scat_source
C C 0.0033 0.0016 'International Tables Vol C Tables 4.2.6.8 and 6.1.1.4'
H H 0.0000 0.0000 'International Tables Vol C Tables 4.2.6.8 and 6.1.1.4'
N N 0.0061 0.0033 'International Tables Vol C Tables 4.2.6.8 and 6.1.1.4'
O O 0.0106 0.0060 'International Tables Vol C Tables 4.2.6.8 and 6.1.1.4'
Cl Cl 0.1484 0.1585 'International Tables Vol C Tables 4.2.6.8 and 6.1.1.4'

loop_
_geom_angle_atom_site_label_1
_geom_angle_atom_site_label_2
_geom_angle_atom_site_label_3
_geom_angle
C2 C1 C6 120.6(3)
C2 C1 Cl1 120.2(3)
C6 C1 Cl1 119.2(3)
C1 C2 C3 120.6(3)
C1 C2 H2 119.7
C3 C2 H2 119.7
C2 C3 C4 120.0(3)
C2 C3 H3 120.0
C4 C3 H3 120.0
C3 C4 C5 118.8(3)
C3 C4 C7 120.4(3)
C5 C4 C7 120.8(3)
C6 C5 C4 120.5(3)
C6 C5 H5 119.8
C4 C5 H5 119.8
C5 C6 C1 119.5(3)
C5 C6 H6 120.2
C1 C6 H6 120.2
C12 C7 C4 113.2(3)
C12 C7 C8 108.2(3)
C4 C7 C8 109.7(2)
C12 C7 H7 108.6
C4 C7 H7 108.6
C8 C7 H7 108.6
N1 C8 C7 108.1(3)
N1 C8 C9 107.9(3)
C7 C8 C9 114.8(3)
N1 C8 H8 108.7
C7 C8 H8 108.7
C9 C8 H8 108.7
C13 C9 C10 110.4(3)
C13 C9 C8 112.8(3)
C10 C9 C8 108.7(3)
C13 C9 H9 108.3
C10 C9 H9 108.3
C8 C9 H9 108.3
C11 C10 C9 110.6(3)
C11 C10 H10A 109.5
C9 C10 H10A 109.5
C11 C10 H10B 109.5
C9 C10 H10B 109.5
H10A C10 H10B 108.1
C12 C11 N2 110.0(3)
C12 C11 C10 125.4(3)
N2 C11 C10 124.5(3)
C11 C12 C14 107.4(3)
C11 C12 C7 124.1(3)
C14 C12 C7 128.5(3)
C9 C13 H13A 109.5
C9 C13 H13B 109.5
H13A C13 H13B 109.5
C9 C13 H13C 109.5
H13A C13 H13C 109.5
H13B C13 H13C 109.5
C20 C14 C15 119.1(3)
C20 C14 C12 134.8(3)
C15 C14 C12 106.0(3)
N2 C15 C17 129.4(3)
N2 C15 C14 108.8(3)
C17 C15 C14 121.8(4)
N2 C16 H16A 109.5
N2 C16 H16B 109.5
H16A C16 H16B 109.5
N2 C16 H16C 109.5
H16A C16 H16C 109.5
H16B C16 H16C 109.5
C18 C17 C15 117.3(4)
C18 C17 H17 121.4
C15 C17 H17 121.4
C17 C18 C19 121.5(4)
C17 C18 H18 119.3
C19 C18 H18 119.3
C20 C19 C18 121.0(4)
C20 C19 H19 119.5
C18 C19 H19 119.5
C19 C20 C14 119.2(4)
C19 C20 H20 120.4
C14 C20 H20 120.4
O1 N1 O2 123.7(3)
O1 N1 C8 117.9(3)
O2 N1 C8 118.5(3)
C15 N2 C11 107.9(3)
C15 N2 C16 125.8(3)
C11 N2 C16 125.9(3)

loop_
_geom_bond_atom_site_label_1
_geom_bond_atom_site_label_2
_geom_bond_distance
C1 C2 1.353(4)
C1 C6 1.381(5)
C1 Cl1 1.744(3)
C2 C3 1.383(5)
C2 H2 0.9300
C3 C4 1.385(5)
C3 H3 0.9300
C4 C5 1.394(4)
C4 C7 1.516(4)
C5 C6 1.378(5)
C5 H5 0.9300
C6 H6 0.9300
C7 C12 1.510(5)
C7 C8 1.535(5)
C7 H7 0.9800
C8 N1 1.507(5)
C8 C9 1.544(5)
C8 H8 0.9800
C9 C13 1.511(5)
C9 C10 1.530(5)
C9 H9 0.9800
C10 C11 1.489(5)
C10 H10A 0.9700
C10 H10B 0.9700
C11 C12 1.353(5)
C11 N2 1.387(5)
C12 C14 1.434(5)
C13 H13A 0.9600
C13 H13B 0.9600
C13 H13C 0.9600
C14 C20 1.399(5)
C14 C15 1.407(5)
C15 N2 1.367(5)
C15 C17 1.399(5)
C16 N2 1.453(5)
C16 H16A 0.9600
C16 H16B 0.9600
C16 H16C 0.9600
C17 C18 1.382(6)
C17 H17 0.9300
C18 C19 1.397(6)
C18 H18 0.9300
C19 C20 1.371(5)
C19 H19 0.9300
C20 H20 0.9300
N1 O1 1.212(4)
N1 O2 1.216(4)

loop_
_geom_torsion_atom_site_label_1
_geom_torsion_atom_site_label_2
_geom_torsion_atom_site_label_3
_geom_torsion_atom_site_label_4
_geom_torsion
C6 C1 C2 C3 0.6(5)
Cl1 C1 C2 C3 -177.3(3)
C1 C2 C3 C4 0.5(5)
C2 C3 C4 C5 -1.3(5)
C2 C3 C4 C7 179.4(3)
C3 C4 C5 C6 1.0(5)
C7 C4 C5 C6 -179.7(3)
C4 C5 C6 C1 0.1(5)
C2 C1 C6 C5 -0.9(6)
Cl1 C1 C6 C5 177.1(3)
C3 C4 C7 C12 -137.2(3)
C5 C4 C7 C12 43.5(4)
C3 C4 C7 C8 101.9(3)
C5 C4 C7 C8 -77.4(4)
C12 C7 C8 N1 163.7(2)
C4 C7 C8 N1 -72.3(3)
C12 C7 C8 C9 43.4(3)
C4 C7 C8 C9 167.3(3)
N1 C8 C9 C13 53.6(4)
C7 C8 C9 C13 174.1(3)
N1 C8 C9 C10 176.4(3)
C7 C8 C9 C10 -63.1(4)
C13 C9 C10 C11 169.6(3)
C8 C9 C10 C11 45.4(4)
C9 C10 C11 C12 -16.0(4)
C9 C10 C11 N2 161.3(3)
N2 C11 C12 C14 -0.1(3)
C10 C11 C12 C14 177.5(3)
N2 C11 C12 C7 179.8(3)
C10 C11 C12 C7 -2.6(5)
C4 C7 C12 C11 -132.4(3)
C8 C7 C12 C11 -10.6(4)
C4 C7 C12 C14 47.5(4)
C8 C7 C12 C14 169.3(3)
C11 C12 C14 C20 -177.7(3)
C7 C12 C14 C20 2.4(6)
C11 C12 C14 C15 0.3(3)
C7 C12 C14 C15 -179.6(3)
C20 C14 C15 N2 178.1(3)
C12 C14 C15 N2 -0.3(4)
C20 C14 C15 C17 0.2(5)
C12 C14 C15 C17 -178.2(3)
N2 C15 C17 C18 -177.3(4)
C14 C15 C17 C18 0.1(5)
C15 C17 C18 C19 -0.1(6)
C17 C18 C19 C20 -0.3(6)
C18 C19 C20 C14 0.6(5)
C15 C14 C20 C19 -0.5(5)
C12 C14 C20 C19 177.3(3)
C7 C8 N1 O1 119.8(4)
C9 C8 N1 O1 -115.6(4)
C7 C8 N1 O2 -59.9(4)
C9 C8 N1 O2 64.7(4)
C17 C15 N2 C11 177.9(3)
C14 C15 N2 C11 0.2(3)
C17 C15 N2 C16 -8.9(6)
C14 C15 N2 C16 173.5(3)
C12 C11 N2 C15 -0.1(3)
C10 C11 N2 C15 -177.7(3)
C12 C11 N2 C16 -173.3(3)
C10 C11 N2 C16 9.1(5)
